data_4517140
loop_
_publ_author_name
'Zhang, Lei'
'Cole, Jacqueline M.'
'Waddell, Paul G.'
'Low, Kian S.'
'Liu, Xiaogang'

_publ_section_title
;
 Relating Electron Donor and Carboxylic Acid Anchoring Substitution
 Effects in Azo Dyes to Dye-Sensitized Solar Cell Performance
;
_journal_issue 11
_journal_name_full 'ACS Sustainable Chemistry &amp; Engineering'
_journal_page_first 1440
_journal_paper_doi 10.1021/sc400183t
_journal_volume 1
_journal_year 2013
_chemical_formula_moiety 'C15 H15 N3 O2'
_chemical_formula_sum 'C15 H15 N3 O2'
_chemical_formula_weight 269.3
_chemical_name_systematic
;
 '(E)-2-((4-(dimethylamino)phenyl)diazenyl)benzoic acid'
;
_space_group_IT_number 2
_space_group_name_Hall '-P 1'
_space_group_name_H-M_alt 'P -1'
_symmetry_cell_setting triclinic
_symmetry_space_group_name_Hall '-P 1'
_symmetry_space_group_name_H-M 'P -1'
_atom_sites_solution_hydrogens geom
_atom_sites_solution_primary direct
_atom_sites_solution_secondary difmap
_audit_creation_date 2013-03-31T11:58:08-00:00
_audit_creation_method 'WinGX routine CIF_UPDATE'
_cell_angle_alpha 92.512(4)
_cell_angle_beta 110.205(8)
_cell_angle_gamma 113.719(4)
_cell_formula_units_Z 2
_cell_length_a 8.252(5)
_cell_length_b 8.511(5)
_cell_length_c 11.230(7)
_cell_measurement_reflns_used 1618
_cell_measurement_temperature 120(2)
_cell_measurement_theta_max 32.8
_cell_measurement_theta_min 2.7
_cell_volume 662.1(7)
_computing_cell_refinement 'CrystalClear-SM Expert 2.0 r4 (Rigaku, 2009)'
_computing_data_collection 'CrystalClear-SM Expert 2.0 r4 (Rigaku, 2009)'
_computing_data_reduction 'CrystalClear-SM Expert 2.0 r4 (Rigaku, 2009)'
_computing_structure_refinement 'SHELXL-97 (Sheldrick, 2008)'
_diffrn_ambient_temperature 120(2)
_diffrn_detector_area_resol_mean 28.5714
_diffrn_measured_fraction_theta_full 0.992
_diffrn_measured_fraction_theta_max 0.992
_diffrn_measurement_device_type 'Rigaku Saturn724+ (2x2 bin mode)'
_diffrn_measurement_method 'profile data from \w-scans'
_diffrn_radiation_monochromator graphite
_diffrn_radiation_type MoK\a
_diffrn_radiation_wavelength 0.71073
_diffrn_reflns_av_R_equivalents 0.0424
_diffrn_reflns_av_unetI/netI 0.0678
_diffrn_reflns_limit_h_max 10
_diffrn_reflns_limit_h_min -8
_diffrn_reflns_limit_k_max 11
_diffrn_reflns_limit_k_min -11
_diffrn_reflns_limit_l_max 14
_diffrn_reflns_limit_l_min -14
_diffrn_reflns_number 5525
_diffrn_reflns_theta_full 27.48
_diffrn_reflns_theta_max 27.48
_diffrn_reflns_theta_min 3.22
_exptl_absorpt_coefficient_mu 0.092
_exptl_absorpt_correction_T_max 0.992
_exptl_absorpt_correction_T_min 0.984
_exptl_absorpt_correction_type multi-scan
_exptl_absorpt_process_details Higashi,1995
_exptl_crystal_colour Red
_exptl_crystal_density_diffrn 1.351
_exptl_crystal_density_method 'not measured'
_exptl_crystal_description Plate
_exptl_crystal_F_000 284
_exptl_crystal_size_max 0.25
_exptl_crystal_size_mid 0.15
_exptl_crystal_size_min 0.09
_refine_diff_density_max 0.245
_refine_diff_density_min -0.199
_refine_diff_density_rms 0.046
_refine_ls_extinction_method none
_refine_ls_goodness_of_fit_ref 1.035
_refine_ls_hydrogen_treatment mixed
_refine_ls_matrix_type full
_refine_ls_number_parameters 187
_refine_ls_number_reflns 3012
_refine_ls_number_restraints 0
_refine_ls_restrained_S_all 1.035
_refine_ls_R_factor_all 0.0598
_refine_ls_R_factor_gt 0.0473
_refine_ls_shift/su_max 0
_refine_ls_shift/su_mean 0
_refine_ls_structure_factor_coef Fsqd
_refine_ls_weighting_details 'calc w=1/[\s^2^(Fo^2^)+(0.0623P)^2^+0.0553P] where P=(Fo^2^+2Fc^2^)/3'
_refine_ls_weighting_scheme calc
_refine_ls_wR_factor_ref 0.1392
_reflns_number_gt 2307
_reflns_number_total 3012
_reflns_threshold_expression >2\s(I)
_cod_data_source_file sc400183t_si_002.cif
_cod_data_source_block 1
_cod_depositor_comments
;
The following automatic conversions were performed:

data item '_exptl_absorpt_correction_type' value 'Multi-scan' was
changed to 'multi-scan' in accordance with the
/home/saulius/struct/COD-crude-data/automatic-downloads/DataCite-retrospective/ACS/depositions/lib/dictionaries/cif_core.dic
dictionary named 'cif_core.dic' version 2.4.2 last updated on
2011-04-26.

Automatic conversion script
Id: cif_fix_values 6909 2019-04-08 15:41:33Z antanas 
;
_cod_database_code 4517140

loop_
_symmetry_equiv_pos_as_xyz
'x, y, z'
'-x, -y, -z'

loop_
_atom_site_label
_atom_site_fract_x
_atom_site_fract_y
_atom_site_fract_z
_atom_site_U_iso_or_equiv
_atom_site_adp_type
_atom_site_calc_flag
_atom_site_refinement_flags
_atom_site_occupancy
_atom_site_type_symbol
C1 -0.02958(19) 0.06935(17) 0.34411(12) 0.0289(3) Uani d . 1 C
C2 -0.22871(19) 0.00585(17) 0.27886(13) 0.0320(3) Uani d . 1 C
H2 -0.2978 -0.0926 0.2082 0.038 Uiso calc R 1 H
C3 -0.3274(2) 0.08447(19) 0.31572(13) 0.0338(3) Uani d . 1 C
H3 -0.4629 0.0403 0.2704 0.041 Uiso calc R 1 H
C4 -0.2265(2) 0.22807(19) 0.41925(13) 0.0350(3) Uani d . 1 C
H4 -0.293 0.284 0.4433 0.042 Uiso calc R 1 H
C5 -0.03072(19) 0.29012(18) 0.48740(13) 0.0321(3) Uani d . 1 C
H5 0.036 0.3864 0.5596 0.039 Uiso calc R 1 H
C6 0.07083(18) 0.21238(17) 0.45111(12) 0.0281(3) Uani d . 1 C
C7 0.0641(2) -0.02176(17) 0.29313(13) 0.0333(3) Uani d . 1 C
C8 0.54896(18) 0.45926(17) 0.68604(12) 0.0291(3) Uani d . 1 C
C9 0.65767(19) 0.36908(17) 0.68108(13) 0.0314(3) Uani d . 1 C
H9 0.5968 0.2589 0.6226 0.038 Uiso calc R 1 H
C10 0.8501(2) 0.43793(18) 0.75945(13) 0.0324(3) Uani d . 1 C
H10 0.9205 0.3747 0.7542 0.039 Uiso calc R 1 H
C11 0.94664(19) 0.60297(17) 0.84884(13) 0.0305(3) Uani d . 1 C
C12 0.83410(19) 0.68904(18) 0.85692(13) 0.0334(3) Uani d . 1 C
H12 0.8923 0.7965 0.9181 0.04 Uiso calc R 1 H
C13 0.64203(19) 0.61899(17) 0.77741(13) 0.0322(3) Uani d . 1 C
H13 0.5699 0.6797 0.7841 0.039 Uiso calc R 1 H
C14 1.2354(2) 0.8424(2) 1.01322(14) 0.0431(4) Uani d . 1 C
H14A 1.3732 0.8747 1.0565 0.065 Uiso calc R 1 H
H14B 1.1802 0.8353 1.0785 0.065 Uiso calc R 1 H
H14C 1.2183 0.9315 0.9648 0.065 Uiso calc R 1 H
C15 1.2549(2) 0.5885(2) 0.90918(16) 0.0441(4) Uani d . 1 C
H15A 1.388 0.6558 0.9727 0.066 Uiso calc R 1 H
H15B 1.2527 0.5844 0.8212 0.066 Uiso calc R 1 H
H15C 1.2025 0.4687 0.9236 0.066 Uiso calc R 1 H
N1 0.27152(16) 0.26815(14) 0.52001(10) 0.0292(3) Uani d . 1 N
N2 0.35496(16) 0.40476(14) 0.61063(11) 0.0309(3) Uani d . 1 N
N3 1.13808(17) 0.67263(17) 0.92402(12) 0.0373(3) Uani d . 1 N
O1 0.25150(14) 0.02816(13) 0.35818(10) 0.0374(3) Uani d . 1 O
O2 -0.02833(15) -0.13710(14) 0.19530(10) 0.0440(3) Uani d . 1 O
H1O 0.298(3) 0.121(3) 0.4297(19) 0.064(6) Uiso d . 1 H

loop_
_atom_site_aniso_label
_atom_site_aniso_U_11
_atom_site_aniso_U_22
_atom_site_aniso_U_33
_atom_site_aniso_U_12
_atom_site_aniso_U_13
_atom_site_aniso_U_23
C1 0.0320(7) 0.0283(6) 0.0299(6) 0.0160(6) 0.0127(6) 0.0093(5)
C2 0.0328(7) 0.0306(6) 0.0296(7) 0.0139(6) 0.0093(6) 0.0044(5)
C3 0.0283(7) 0.0382(7) 0.0321(7) 0.0147(6) 0.0088(6) 0.0070(6)
C4 0.0343(7) 0.0388(7) 0.0357(7) 0.0202(6) 0.0140(6) 0.0057(6)
C5 0.0335(7) 0.0321(7) 0.0308(7) 0.0157(6) 0.0120(6) 0.0035(5)
C6 0.0303(7) 0.0279(6) 0.0282(6) 0.0145(6) 0.0116(5) 0.0090(5)
C7 0.0375(7) 0.0309(7) 0.0346(7) 0.0188(6) 0.0135(6) 0.0077(5)
C8 0.0273(7) 0.0302(6) 0.0287(6) 0.0120(5) 0.0109(5) 0.0069(5)
C9 0.0323(7) 0.0276(6) 0.0328(7) 0.0128(6) 0.0119(6) 0.0058(5)
C10 0.0324(7) 0.0337(7) 0.0354(7) 0.0179(6) 0.0142(6) 0.0091(6)
C11 0.0276(7) 0.0340(7) 0.0280(6) 0.0119(6) 0.0109(6) 0.0082(5)
C12 0.0319(7) 0.0317(7) 0.0326(7) 0.0120(6) 0.0113(6) 0.0030(5)
C13 0.0314(7) 0.0331(7) 0.0344(7) 0.0165(6) 0.0132(6) 0.0057(6)
C14 0.0328(7) 0.0502(9) 0.0352(8) 0.0128(7) 0.0089(6) 0.0002(7)
C15 0.0301(7) 0.0515(9) 0.0488(9) 0.0199(7) 0.0113(7) 0.0121(7)
N1 0.0285(6) 0.0291(6) 0.0300(6) 0.0137(5) 0.0102(5) 0.0073(4)
N2 0.0309(6) 0.0291(6) 0.0307(6) 0.0129(5) 0.0105(5) 0.0063(5)
N3 0.0293(6) 0.0427(7) 0.0350(6) 0.0148(5) 0.0093(5) 0.0041(5)
O1 0.0360(5) 0.0390(6) 0.0402(6) 0.0217(5) 0.0131(5) 0.0042(4)
O2 0.0452(6) 0.0417(6) 0.0423(6) 0.0233(5) 0.0113(5) -0.0040(5)

loop_
_atom_type_symbol
_atom_type_description
_atom_type_scat_dispersion_real
_atom_type_scat_dispersion_imag
_atom_type_scat_source
C C 0.0033 0.0016 'International Tables Vol C Tables 4.2.6.8 and 6.1.1.4'
H H 0 0 'International Tables Vol C Tables 4.2.6.8 and 6.1.1.4'
N N 0.0061 0.0033 'International Tables Vol C Tables 4.2.6.8 and 6.1.1.4'
O O 0.0106 0.006 'International Tables Vol C Tables 4.2.6.8 and 6.1.1.4'

loop_
_geom_angle_atom_site_label_1
_geom_angle_atom_site_label_2
_geom_angle_atom_site_label_3
_geom_angle
C2 C1 C6 119.09(12)
C2 C1 C7 116.63(12)
C6 C1 C7 124.28(13)
C3 C2 C1 121.00(13)
C3 C2 H2 119.5
C1 C2 H2 119.5
C4 C3 C2 119.49(13)
C4 C3 H3 120.3
C2 C3 H3 120.3
C5 C4 C3 120.55(13)
C5 C4 H4 119.7
C3 C4 H4 119.7
C4 C5 C6 120.57(13)
C4 C5 H5 119.7
C6 C5 H5 119.7
C5 C6 C1 119.26(13)
C5 C6 N1 122.84(12)
C1 C6 N1 117.88(11)
O2 C7 O1 120.77(12)
O2 C7 C1 121.16(13)
O1 C7 C1 118.07(12)
N2 C8 C9 126.34(12)
N2 C8 C13 115.67(12)
C9 C8 C13 117.98(12)
C10 C9 C8 120.98(13)
C10 C9 H9 119.5
C8 C9 H9 119.5
C9 C10 C11 121.18(12)
C9 C10 H10 119.4
C11 C10 H10 119.4
N3 C11 C12 121.64(13)
N3 C11 C10 121.01(13)
C12 C11 C10 117.35(13)
C13 C12 C11 120.73(13)
C13 C12 H12 119.6
C11 C12 H12 119.6
C12 C13 C8 121.69(12)
C12 C13 H13 119.2
C8 C13 H13 119.2
N3 C14 H14A 109.5
N3 C14 H14B 109.5
H14A C14 H14B 109.5
N3 C14 H14C 109.5
H14A C14 H14C 109.5
H14B C14 H14C 109.5
N3 C15 H15A 109.5
N3 C15 H15B 109.5
H15A C15 H15B 109.5
N3 C15 H15C 109.5
H15A C15 H15C 109.5
H15B C15 H15C 109.5
N2 N1 C6 114.32(11)
N1 N2 C8 116.77(11)
C11 N3 C14 120.44(12)
C11 N3 C15 121.15(13)
C14 N3 C15 118.16(12)
C7 O1 H1O 108.1(12)

loop_
_geom_bond_atom_site_label_1
_geom_bond_atom_site_label_2
_geom_bond_distance
C1 C2 1.396(2)
C1 C6 1.4089(19)
C1 C7 1.5085(19)
C2 C3 1.389(2)
C2 H2 0.95
C3 C4 1.388(2)
C3 H3 0.95
C4 C5 1.378(2)
C4 H4 0.95
C5 C6 1.4015(19)
C5 H5 0.95
C6 N1 1.4202(18)
C7 O2 1.2152(17)
C7 O1 1.3302(19)
C8 N2 1.3881(18)
C8 C9 1.4077(19)
C8 C13 1.409(2)
C9 C10 1.371(2)
C9 H9 0.95
C10 C11 1.428(2)
C10 H10 0.95
C11 N3 1.3569(19)
C11 C12 1.417(2)
C12 C13 1.371(2)
C12 H12 0.95
C13 H13 0.95
C14 N3 1.456(2)
C14 H14A 0.98
C14 H14B 0.98
C14 H14C 0.98
C15 N3 1.458(2)
C15 H15A 0.98
C15 H15B 0.98
C15 H15C 0.98
N1 N2 1.2767(17)
O1 H1O 0.95(2)

loop_
_geom_hbond_atom_site_label_D
_geom_hbond_atom_site_label_H
_geom_hbond_atom_site_label_A
_geom_hbond_distance_DH
_geom_hbond_distance_HA
_geom_hbond_distance_DA
_geom_hbond_angle_DHA
O1 H1O N1 0.95(2) 1.70(2) 2.5880(19) 152.9(17)

loop_
_geom_torsion_atom_site_label_1
_geom_torsion_atom_site_label_2
_geom_torsion_atom_site_label_3
_geom_torsion_atom_site_label_4
_geom_torsion
C6 C1 C2 C3 1.76(19)
C7 C1 C2 C3 -177.91(12)
C1 C2 C3 C4 -0.2(2)
C2 C3 C4 C5 -1.6(2)
C3 C4 C5 C6 1.8(2)
C4 C5 C6 C1 -0.2(2)
C4 C5 C6 N1 -178.29(11)
C2 C1 C6 C5 -1.57(19)
C7 C1 C6 C5 178.07(11)
C2 C1 C6 N1 176.64(10)
C7 C1 C6 N1 -3.71(19)
C2 C1 C7 O2 4.48(19)
C6 C1 C7 O2 -175.17(12)
C2 C1 C7 O1 -175.74(11)
C6 C1 C7 O1 4.6(2)
N2 C8 C9 C10 178.94(12)
C13 C8 C9 C10 -2.40(19)
C8 C9 C10 C11 0.1(2)
C9 C10 C11 N3 -178.42(11)
C9 C10 C11 C12 2.46(19)
N3 C11 C12 C13 178.08(12)
C10 C11 C12 C13 -2.81(19)
C11 C12 C13 C8 0.6(2)
N2 C8 C13 C12 -179.14(11)
C9 C8 C13 C12 2.0(2)
C5 C6 N1 N2 -5.89(18)
C1 C6 N1 N2 175.96(11)
C6 N1 N2 C8 176.42(9)
C9 C8 N2 N1 -6.91(19)
C13 C8 N2 N1 174.39(11)
C12 C11 N3 C14 -1.9(2)
C10 C11 N3 C14 178.97(11)
C12 C11 N3 C15 -176.11(13)
C10 C11 N3 C15 4.8(2)
